data_4032091
loop_
_publ_author_name
'Zhong, Chang-Zhi'
'Tung, Po-Ting'
'Chao, Tsung-Han'
'Yeh, Ming-Chang P'

_publ_section_title
;
 Gold-Catalyzed Stereoselective Synthesis of Bicyclic Lactams and Ketones
 from N-Tosylynamidomethyl-Tethered Cyclohexenes.
;
_journal_issue 1
_journal_name_full 'The Journal of organic chemistry'
_journal_page_first 481
_journal_page_last 501
_journal_paper_doi 10.1021/acs.joc.6b02479
_journal_volume 82
_journal_year 2017
_chemical_formula_moiety 'C22 H23 N O2 S'
_chemical_formula_sum 'C22 H23 N O2 S'
_chemical_formula_weight 365.47
_chemical_name_systematic
;
 ?
;
_space_group_IT_number 2
_symmetry_cell_setting triclinic
_symmetry_space_group_name_Hall '-P 1'
_symmetry_space_group_name_H-M 'P -1'
_atom_sites_solution_hydrogens geom
_atom_sites_solution_primary direct
_atom_sites_solution_secondary difmap
_audit_creation_method SHELXL-97
_cell_angle_alpha 86.701(2)
_cell_angle_beta 72.034(2)
_cell_angle_gamma 86.782(2)
_cell_formula_units_Z 2
_cell_length_a 7.9999(6)
_cell_length_b 10.3733(8)
_cell_length_c 11.7494(9)
_cell_measurement_reflns_used 4572
_cell_measurement_temperature 200(2)
_cell_measurement_theta_max 25.06
_cell_measurement_theta_min 2.63
_cell_volume 925.19(12)
_computing_molecular_graphics 'Ortep-3 for Windows (Farrugia, 1997)'
_computing_publication_material 'WinGX publication routines (Farrugia, 1999)'
_computing_structure_refinement 'SHELXL-97 (Sheldrick, 1997)'
_computing_structure_solution 'SHELXS-86 (Sheldrick, 1986)'
_diffrn_ambient_temperature 200(2)
_diffrn_measured_fraction_theta_full 0.993
_diffrn_measured_fraction_theta_max 0.993
_diffrn_measurement_device_type 'Bruker APEX2'
_diffrn_radiation_monochromator graphite
_diffrn_radiation_source 'fine-focus sealed tube'
_diffrn_radiation_type MoK\a
_diffrn_radiation_wavelength 0.71073
_diffrn_reflns_av_R_equivalents 0.0320
_diffrn_reflns_av_sigmaI/netI 0.0353
_diffrn_reflns_limit_h_max 9
_diffrn_reflns_limit_h_min -8
_diffrn_reflns_limit_k_max 11
_diffrn_reflns_limit_k_min -12
_diffrn_reflns_limit_l_max 13
_diffrn_reflns_limit_l_min -14
_diffrn_reflns_number 7681
_diffrn_reflns_theta_full 25.08
_diffrn_reflns_theta_max 25.08
_diffrn_reflns_theta_min 1.82
_exptl_absorpt_coefficient_mu 0.191
_exptl_absorpt_correction_T_max 0.9811
_exptl_absorpt_correction_T_min 0.9022
_exptl_absorpt_correction_type multi-scan
_exptl_crystal_colour colourless
_exptl_crystal_density_diffrn 1.312
_exptl_crystal_density_method 'not measured'
_exptl_crystal_description prism
_exptl_crystal_F_000 388
_exptl_crystal_size_max 0.55
_exptl_crystal_size_mid 0.34
_exptl_crystal_size_min 0.10
_refine_diff_density_max 0.365
_refine_diff_density_min -0.381
_refine_diff_density_rms 0.103
_refine_ls_extinction_method none
_refine_ls_goodness_of_fit_ref 1.131
_refine_ls_hydrogen_treatment constr
_refine_ls_matrix_type full
_refine_ls_number_parameters 235
_refine_ls_number_reflns 3272
_refine_ls_number_restraints 48
_refine_ls_restrained_S_all 1.125
_refine_ls_R_factor_all 0.0553
_refine_ls_R_factor_gt 0.0455
_refine_ls_shift/su_max 0.000
_refine_ls_shift/su_mean 0.000
_refine_ls_structure_factor_coef Fsqd
_refine_ls_weighting_details 'calc w=1/[\s^2^(Fo^2^)+(0.0851P)^2^+0.2804P] where P=(Fo^2^+2Fc^2^)/3'
_refine_ls_weighting_scheme calc
_refine_ls_wR_factor_gt 0.1328
_refine_ls_wR_factor_ref 0.1542
_reflns_number_gt 2804
_reflns_number_total 3272
_reflns_threshold_expression >2sigma(I)
_cod_data_source_file jo6b02479_si_012.cif
_cod_data_source_block ch17891
_cod_depositor_comments 'Adding full bibliography for 4032083--4032091.cif.'
_cod_database_code 4032091

loop_
_symmetry_equiv_pos_as_xyz
'x, y, z'
'-x, -y, -z'

loop_
_atom_site_label
_atom_site_type_symbol
_atom_site_fract_x
_atom_site_fract_y
_atom_site_fract_z
_atom_site_U_iso_or_equiv
_atom_site_adp_type
_atom_site_occupancy
_atom_site_symmetry_multiplicity
_atom_site_calc_flag
_atom_site_refinement_flags
C1 C 0.3733(3) 0.2951(2) 0.60576(18) 0.0382(5) Uani 1 1 d .
C2 C 0.4171(3) 0.2439(2) 0.4929(2) 0.0429(5) Uani 1 1 d .
H2 H 0.4727 0.1604 0.4792 0.052 Uiso 1 1 calc R
C3 C 0.3786(3) 0.3159(2) 0.40138(19) 0.0453(5) Uani 1 1 d .
H3 H 0.4092 0.2812 0.3242 0.054 Uiso 1 1 calc R
C4 C 0.2965(3) 0.4377(2) 0.41887(19) 0.0439(5) Uani 1 1 d .
C5 C 0.2542(4) 0.5136(3) 0.3172(2) 0.0686(8) Uani 1 1 d .
H5A H 0.2922 0.4629 0.2451 0.103 Uiso 1 1 calc R
H5B H 0.3158 0.5948 0.3016 0.103 Uiso 1 1 calc R
H5C H 0.1271 0.5323 0.3388 0.103 Uiso 1 1 calc R
C6 C 0.2583(3) 0.4877(2) 0.5311(2) 0.0479(6) Uani 1 1 d .
H6 H 0.2050 0.5720 0.5442 0.058 Uiso 1 1 calc R
C7 C 0.2958(3) 0.4178(2) 0.6243(2) 0.0450(5) Uani 1 1 d .
H7 H 0.2686 0.4538 0.7008 0.054 Uiso 1 1 calc R
C8 C 0.0506(3) 0.1773(2) 0.83064(17) 0.0361(5) Uani 1 1 d .
H8A H 0.0606 0.2712 0.8110 0.043 Uiso 1 1 calc R
H8B H 0.0157 0.1648 0.9189 0.043 Uiso 1 1 calc R
C9 C -0.0940(3) 0.12738(19) 0.78562(16) 0.0328(4) Uani 1 1 d .
H9 H -0.1955 0.1917 0.8069 0.039 Uiso 1 1 calc R
C10 C -0.0293(3) 0.12223(19) 0.64888(16) 0.0337(5) Uani 1 1 d .
H10A H -0.1273 0.1038 0.6182 0.040 Uiso 1 1 calc R
H10B H 0.0198 0.2057 0.6123 0.040 Uiso 1 1 calc R
C11 C 0.1117(3) 0.01476(19) 0.61949(16) 0.0328(4) Uani 1 1 d .
H11 H 0.1890 0.0179 0.5344 0.039 Uiso 1 1 calc R
C12 C 0.2098(2) 0.00522(19) 0.70982(16) 0.0309(4) Uani 1 1 d .
C13 C 0.1853(3) -0.11954(19) 0.74109(16) 0.0343(5) Uani 1 1 d .
C14 C 0.0544(3) -0.12509(19) 0.67072(18) 0.0389(5) Uani 1 1 d .
H14 H 0.0796 -0.1937 0.6106 0.047 Uiso 1 1 calc R
C15 C -0.1341(3) -0.1143(2) 0.7539(2) 0.0439(5) Uani 1 1 d .
H15A H -0.1638 -0.1976 0.7994 0.053 Uiso 1 1 calc R
H15B H -0.2147 -0.0983 0.7049 0.053 Uiso 1 1 calc R
C16 C -0.1641(3) -0.0059(2) 0.84265(18) 0.0386(5) Uani 1 1 d .
H16A H -0.1065 -0.0330 0.9041 0.046 Uiso 1 1 calc R
H16B H -0.2919 0.0049 0.8839 0.046 Uiso 1 1 calc R
C17 C 0.2337(3) -0.2088(2) 0.82699(17) 0.0432(5) Uani 1 1 d U
C18 C 0.3574(3) -0.1735(3) 0.88012(19) 0.0550(7) Uani 1 1 d U
H18 H 0.4077 -0.0911 0.8615 0.066 Uiso 1 1 calc R
C19 C 0.4067(4) -0.2593(4) 0.9602(2) 0.0815(11) Uani 1 1 d U
H19 H 0.4901 -0.2352 0.9970 0.098 Uiso 1 1 calc R
C20 C 0.3353(6) -0.3788(4) 0.9866(2) 0.1014(15) Uani 1 1 d U
H20 H 0.3688 -0.4367 1.0421 0.122 Uiso 1 1 calc R
C21 C 0.2145(6) -0.4155(3) 0.9328(3) 0.0904(12) Uani 1 1 d U
H21 H 0.1675 -0.4990 0.9501 0.109 Uiso 1 1 calc R
C22 C 0.1627(4) -0.3302(2) 0.8539(2) 0.0632(7) Uani 1 1 d U
H22 H 0.0784 -0.3547 0.8181 0.076 Uiso 1 1 calc R
N1 N 0.2273(2) 0.11068(16) 0.77737(14) 0.0344(4) Uani 1 1 d .
O1 O 0.3942(3) 0.2828(2) 0.82115(17) 0.0747(6) Uani 1 1 d .
O2 O 0.5454(2) 0.1101(2) 0.6839(2) 0.0762(6) Uani 1 1 d .
S1 S 0.39968(8) 0.19874(6) 0.72754(5) 0.0495(2) Uani 1 1 d .

loop_
_atom_site_aniso_label
_atom_site_aniso_U_11
_atom_site_aniso_U_22
_atom_site_aniso_U_33
_atom_site_aniso_U_23
_atom_site_aniso_U_13
_atom_site_aniso_U_12
C1 0.0283(10) 0.0452(12) 0.0427(11) -0.0024(9) -0.0112(9) -0.0114(9)
C2 0.0303(11) 0.0426(11) 0.0501(12) -0.0085(10) -0.0022(9) -0.0040(9)
C3 0.0397(12) 0.0579(14) 0.0338(11) -0.0083(10) -0.0016(9) -0.0140(10)
C4 0.0351(11) 0.0512(13) 0.0429(12) 0.0045(10) -0.0074(9) -0.0129(10)
C5 0.0662(18) 0.0820(19) 0.0570(15) 0.0224(14) -0.0203(14) -0.0152(15)
C6 0.0476(13) 0.0383(11) 0.0529(13) -0.0018(10) -0.0079(11) -0.0026(10)
C7 0.0511(14) 0.0427(12) 0.0403(11) -0.0104(9) -0.0094(10) -0.0100(10)
C8 0.0391(11) 0.0407(11) 0.0288(9) -0.0072(8) -0.0098(8) -0.0021(9)
C9 0.0287(10) 0.0378(10) 0.0325(10) -0.0027(8) -0.0110(8) 0.0031(8)
C10 0.0328(10) 0.0419(11) 0.0314(10) -0.0008(8) -0.0174(8) -0.0001(8)
C11 0.0355(11) 0.0412(11) 0.0250(9) -0.0050(8) -0.0136(8) -0.0007(8)
C12 0.0252(9) 0.0411(11) 0.0279(9) -0.0042(8) -0.0107(8) 0.0031(8)
C13 0.0336(11) 0.0406(11) 0.0277(9) -0.0068(8) -0.0086(8) 0.0089(8)
C14 0.0506(13) 0.0358(11) 0.0351(10) -0.0095(8) -0.0190(9) -0.0005(9)
C15 0.0443(13) 0.0429(12) 0.0503(12) -0.0001(10) -0.0216(10) -0.0120(10)
C16 0.0296(10) 0.0480(12) 0.0371(10) 0.0004(9) -0.0087(8) -0.0046(9)
C17 0.0506(13) 0.0447(12) 0.0282(10) -0.0052(8) -0.0065(9) 0.0209(10)
C18 0.0526(14) 0.0781(17) 0.0318(11) -0.0075(11) -0.0141(10) 0.0319(13)
C19 0.082(2) 0.124(3) 0.0335(12) -0.0096(15) -0.0212(13) 0.064(2)
C20 0.135(3) 0.107(3) 0.0353(14) 0.0107(16) -0.0051(17) 0.084(2)
C21 0.136(3) 0.0578(17) 0.0513(16) 0.0108(13) -0.0012(18) 0.0416(19)
C22 0.090(2) 0.0436(13) 0.0452(13) -0.0030(10) -0.0088(13) 0.0205(13)
N1 0.0334(9) 0.0412(9) 0.0344(8) -0.0041(7) -0.0183(7) -0.0026(7)
O1 0.0972(16) 0.0858(13) 0.0682(11) 0.0089(10) -0.0595(11) -0.0470(12)
O2 0.0289(9) 0.0897(14) 0.1125(16) 0.0267(12) -0.0311(10) -0.0019(9)
S1 0.0381(4) 0.0621(4) 0.0599(4) 0.0082(3) -0.0316(3) -0.0152(3)

loop_
_atom_type_symbol
_atom_type_description
_atom_type_scat_dispersion_real
_atom_type_scat_dispersion_imag
_atom_type_scat_source
C C 0.0033 0.0016 'International Tables Vol C Tables 4.2.6.8 and 6.1.1.4'
H H 0.0000 0.0000 'International Tables Vol C Tables 4.2.6.8 and 6.1.1.4'
N N 0.0061 0.0033 'International Tables Vol C Tables 4.2.6.8 and 6.1.1.4'
O O 0.0106 0.0060 'International Tables Vol C Tables 4.2.6.8 and 6.1.1.4'
S S 0.1246 0.1234 'International Tables Vol C Tables 4.2.6.8 and 6.1.1.4'

loop_
_geom_angle_atom_site_label_1
_geom_angle_atom_site_label_2
_geom_angle_atom_site_label_3
_geom_angle
C7 C1 C2 120.1(2)
C7 C1 S1 119.83(17)
C2 C1 S1 119.84(17)
C3 C2 C1 119.1(2)
C3 C2 H2 120.5
C1 C2 H2 120.5
C2 C3 C4 121.7(2)
C2 C3 H3 119.1
C4 C3 H3 119.1
C6 C4 C3 118.0(2)
C6 C4 C5 121.4(2)
C3 C4 C5 120.5(2)
C4 C5 H5A 109.5
C4 C5 H5B 109.5
H5A C5 H5B 109.5
C4 C5 H5C 109.5
H5A C5 H5C 109.5
H5B C5 H5C 109.5
C7 C6 C4 121.4(2)
C7 C6 H6 119.3
C4 C6 H6 119.3
C6 C7 C1 119.6(2)
C6 C7 H7 120.2
C1 C7 H7 120.2
N1 C8 C9 113.19(15)
N1 C8 H8A 108.9
C9 C8 H8A 108.9
N1 C8 H8B 108.9
C9 C8 H8B 108.9
H8A C8 H8B 107.8
C10 C9 C8 110.01(16)
C10 C9 C16 110.14(16)
C8 C9 C16 114.45(16)
C10 C9 H9 107.3
C8 C9 H9 107.3
C16 C9 H9 107.3
C11 C10 C9 106.33(14)
C11 C10 H10A 110.5
C9 C10 H10A 110.5
C11 C10 H10B 110.5
C9 C10 H10B 110.5
H10A C10 H10B 108.7
C12 C11 C10 110.44(15)
C12 C11 C14 83.56(14)
C10 C11 C14 116.83(17)
C12 C11 H11 114.1
C10 C11 H11 114.1
C14 C11 H11 114.1
C13 C12 N1 130.81(16)
C13 C12 C11 97.24(16)
N1 C12 C11 123.91(16)
C12 C13 C17 134.61(19)
C12 C13 C14 91.25(15)
C17 C13 C14 133.08(19)
C15 C14 C13 110.71(16)
C15 C14 C11 107.96(17)
C13 C14 C11 86.60(14)
C15 C14 H14 116.0
C13 C14 H14 116.0
C11 C14 H14 116.0
C14 C15 C16 113.21(17)
C14 C15 H15A 108.9
C16 C15 H15A 108.9
C14 C15 H15B 108.9
C16 C15 H15B 108.9
H15A C15 H15B 107.7
C15 C16 C9 114.91(17)
C15 C16 H16A 108.5
C9 C16 H16A 108.5
C15 C16 H16B 108.5
C9 C16 H16B 108.5
H16A C16 H16B 107.5
C22 C17 C18 119.6(2)
C22 C17 C13 120.9(2)
C18 C17 C13 119.5(2)
C19 C18 C17 119.7(3)
C19 C18 H18 120.1
C17 C18 H18 120.1
C20 C19 C18 120.2(3)
C20 C19 H19 119.9
C18 C19 H19 119.9
C19 C20 C21 120.4(3)
C19 C20 H20 119.8
C21 C20 H20 119.8
C22 C21 C20 119.9(3)
C22 C21 H21 120.1
C20 C21 H21 120.1
C21 C22 C17 120.1(3)
C21 C22 H22 119.9
C17 C22 H22 119.9
C12 N1 C8 109.79(14)
C12 N1 S1 119.26(13)
C8 N1 S1 118.56(13)
O2 S1 O1 120.63(13)
O2 S1 N1 105.77(11)
O1 S1 N1 106.46(11)
O2 S1 C1 108.37(12)
O1 S1 C1 107.74(11)
N1 S1 C1 107.17(8)

loop_
_geom_bond_atom_site_label_1
_geom_bond_atom_site_label_2
_geom_bond_distance
C1 C7 1.382(3)
C1 C2 1.392(3)
C1 S1 1.758(2)
C2 C3 1.376(3)
C2 H2 0.9500
C3 C4 1.387(3)
C3 H3 0.9500
C4 C6 1.383(3)
C4 C5 1.507(3)
C5 H5A 0.9800
C5 H5B 0.9800
C5 H5C 0.9800
C6 C7 1.379(3)
C6 H6 0.9500
C7 H7 0.9500
C8 N1 1.504(3)
C8 C9 1.537(3)
C8 H8A 0.9900
C8 H8B 0.9900
C9 C10 1.532(3)
C9 C16 1.556(3)
C9 H9 1.0000
C10 C11 1.516(3)
C10 H10A 0.9900
C10 H10B 0.9900
C11 C12 1.498(2)
C11 C14 1.575(3)
C11 H11 1.0000
C12 C13 1.333(3)
C12 N1 1.425(2)
C13 C17 1.456(3)
C13 C14 1.526(3)
C14 C15 1.525(3)
C14 H14 1.0000
C15 C16 1.536(3)
C15 H15A 0.9900
C15 H15B 0.9900
C16 H16A 0.9900
C16 H16B 0.9900
C17 C22 1.390(4)
C17 C18 1.397(4)
C18 C19 1.388(3)
C18 H18 0.9500
C19 C20 1.373(6)
C19 H19 0.9500
C20 C21 1.386(6)
C20 H20 0.9500
C21 C22 1.384(4)
C21 H21 0.9500
C22 H22 0.9500
N1 S1 1.6315(17)
O1 S1 1.4310(19)
O2 S1 1.426(2)
